data_7158293
loop_
_publ_author_name
'Lohrman, Jessica'
'Pramanik, Subhamay'
'Kaur, Sandeep'
'Telikepalli, Hanumaiah'
'Day, Victor W.'
'Bowman-James, Kristin'

_publ_section_title
;
 Hydrophilic and hydrophobic carboxamide pincers as anion hosts.
;
_journal_issue 39
_journal_name_full 'Organic &amp; biomolecular chemistry'
_journal_page_first 8516
_journal_page_last 8520
_journal_paper_doi 10.1039/d1ob01605a
_journal_volume 19
_journal_year 2021
_chemical_formula_sum 'C32 H56 N6 O4'
_chemical_formula_weight 588.82
_space_group_crystal_system monoclinic
_space_group_IT_number 15
_space_group_name_Hall '-C 2yc'
_space_group_name_H-M_alt 'C 1 2/c 1'
_atom_sites_solution_hydrogens geom
_audit_creation_method SHELXL-2014/7
_audit_update_record
;
2021-06-26 deposited with the CCDC.	2021-09-06 downloaded from the CCDC.
;
_cell_angle_alpha 90
_cell_angle_beta 90.399(6)
_cell_angle_gamma 90
_cell_formula_units_Z 4
_cell_length_a 44.553(4)
_cell_length_b 4.9317(4)
_cell_length_c 15.7652(15)
_cell_measurement_reflns_used 5104
_cell_measurement_temperature 200(2)
_cell_measurement_theta_max 67.29
_cell_measurement_theta_min 3.97
_cell_volume 3463.9(5)
_computing_cell_refinement 'Bruker SAINT'
_computing_data_collection 'Bruker APEX2'
_computing_data_reduction 'Bruker SAINT'
_computing_molecular_graphics 'Bruker SHELXTL'
_computing_publication_material 'Bruker SHELXTL'
_computing_structure_refinement 'SHELXL-2014/7 (Sheldrick, 2014)'
_computing_structure_solution 'SHELXS-97 (Sheldrick 2008)'
_diffrn_ambient_temperature 200(2)
_diffrn_measured_fraction_theta_full 0.980
_diffrn_measured_fraction_theta_max 0.964
_diffrn_measurement_device_type 'Bruker APEX-II CCD'
_diffrn_measurement_method '\f and \w scans'
_diffrn_radiation_type CuK\a
_diffrn_radiation_wavelength 1.54178
_diffrn_reflns_av_R_equivalents 0.0808
_diffrn_reflns_av_unetI/netI 0.0791
_diffrn_reflns_Laue_measured_fraction_full 0.980
_diffrn_reflns_Laue_measured_fraction_max 0.964
_diffrn_reflns_limit_h_max 52
_diffrn_reflns_limit_h_min -52
_diffrn_reflns_limit_k_max 5
_diffrn_reflns_limit_k_min -3
_diffrn_reflns_limit_l_max 18
_diffrn_reflns_limit_l_min -18
_diffrn_reflns_number 11408
_diffrn_reflns_point_group_measured_fraction_full 0.980
_diffrn_reflns_point_group_measured_fraction_max 0.964
_diffrn_reflns_theta_full 66.000
_diffrn_reflns_theta_max 68.246
_diffrn_reflns_theta_min 1.983
_diffrn_source 'Bruker MicroStar microfocus rotating anode'
_exptl_absorpt_coefficient_mu 0.597
_exptl_absorpt_correction_T_max 1.000
_exptl_absorpt_correction_T_min 0.497
_exptl_absorpt_correction_type multi-scan
_exptl_crystal_colour colourless
_exptl_crystal_density_diffrn 1.129
_exptl_crystal_description 'Rectangular parallelepiped'
_exptl_crystal_F_000 1288
_exptl_crystal_size_max 0.700
_exptl_crystal_size_mid 0.190
_exptl_crystal_size_min 0.030
_refine_diff_density_max 0.351
_refine_diff_density_min -0.348
_refine_diff_density_rms 0.082
_refine_ls_extinction_method none
_refine_ls_goodness_of_fit_ref 1.122
_refine_ls_hydrogen_treatment constr
_refine_ls_matrix_type full
_refine_ls_number_parameters 190
_refine_ls_number_reflns 3042
_refine_ls_number_restraints 0
_refine_ls_restrained_S_all 1.122
_refine_ls_R_factor_all 0.1406
_refine_ls_R_factor_gt 0.1242
_refine_ls_shift/su_max 0.000
_refine_ls_shift/su_mean 0.000
_refine_ls_structure_factor_coef Fsqd
_refine_ls_weighting_details 'w=1/[\s^2^(Fo^2^)+(0.0526P)^2^+38.1385P] where P=(Fo^2^+2Fc^2^)/3'
_refine_ls_weighting_scheme calc
_refine_ls_wR_factor_gt 0.2927
_refine_ls_wR_factor_ref 0.3011
_reflns_Friedel_coverage 0.000
_reflns_number_gt 2464
_reflns_number_total 3042
_reflns_threshold_expression 'I > 2\s(I)'
_cod_data_source_file d1ob01605a2.cif
_cod_data_source_block v24d
_cod_depositor_comments 'Adding full bibliography for 7158292--7158294.cif.'
_cod_original_sg_symbol_H-M 'C 2/c'
_cod_database_code 7158293
_shelx_shelxl_version_number 2014/7
_shelx_space_group_comment
; 
The symmetry employed for this shelxl refinement is uniquely defined 
by the following loop, which should always be used as a source of 
symmetry information in preference to the above space-group names. 
They are only intended as comments. 
;
_shelx_estimated_absorpt_t_min 0.680
_shelx_estimated_absorpt_t_max 0.982

loop_
_space_group_symop_operation_xyz
'x, y, z'
'-x, y, -z+1/2'
'x+1/2, y+1/2, z'
'-x+1/2, y+1/2, -z+1/2'
'-x, -y, -z'
'x, -y, z-1/2'
'-x+1/2, -y+1/2, -z'
'x+1/2, -y+1/2, z-1/2'

loop_
_atom_site_label
_atom_site_type_symbol
_atom_site_fract_x
_atom_site_fract_y
_atom_site_fract_z
_atom_site_U_iso_or_equiv
_atom_site_adp_type
_atom_site_occupancy
_atom_site_site_symmetry_order
_atom_site_calc_flag
_atom_site_refinement_flags_posn
_atom_site_refinement_flags_adp
_atom_site_refinement_flags_occupancy
_atom_site_disorder_assembly
_atom_site_disorder_group
O1 O 0.27414(9) 0.7922(7) 0.1448(2) 0.0377(9) Uani 1 1 d . . . . .
O2 O 0.17468(9) 0.0262(7) -0.0303(3) 0.0392(10) Uani 1 1 d . . . . .
N1 N 0.28352(10) 0.3773(9) 0.2021(3) 0.0316(10) Uani 1 1 d . . . . .
H1A H 0.2826 0.2017 0.1925 0.038 Uiso 1 1 calc R U . . .
N2 N 0.17183(10) 0.4751(9) -0.0153(3) 0.0360(11) Uani 1 1 d . . . . .
H2A H 0.1816 0.6253 -0.0029 0.043 Uiso 1 1 calc R U . . .
N3 N 0.23192(9) 0.4029(8) 0.0547(2) 0.0258(9) Uani 1 1 d . . . . .
C1 C 0.27408(11) 0.5408(10) 0.1410(3) 0.0277(11) Uani 1 1 d . . . . .
C2 C 0.26142(11) 0.3950(9) 0.0642(3) 0.0236(10) Uani 1 1 d . . . . .
C4 C 0.22005(11) 0.2589(9) -0.0095(3) 0.0259(10) Uani 1 1 d . . . . .
C5 C 0.18694(12) 0.2467(10) -0.0184(3) 0.0290(11) Uani 1 1 d . . . . .
C6 C 0.29554(13) 0.4659(12) 0.2852(3) 0.0360(12) Uani 1 1 d . . . . .
H6A H 0.2830 0.3893 0.3309 0.043 Uiso 1 1 calc R U . . .
H6B H 0.2944 0.6660 0.2889 0.043 Uiso 1 1 calc R U . . .
C7 C 0.32761(14) 0.3781(13) 0.2988(4) 0.0442(14) Uani 1 1 d . . . . .
H7A H 0.3288 0.1794 0.2906 0.053 Uiso 1 1 calc R U . . .
H7B H 0.3333 0.4166 0.3584 0.053 Uiso 1 1 calc R U . . .
C8 C 0.35029(13) 0.5122(13) 0.2412(4) 0.0431(14) Uani 1 1 d . . . . .
H8A H 0.3436 0.4893 0.1817 0.052 Uiso 1 1 calc R U . . .
H8B H 0.3507 0.7090 0.2536 0.052 Uiso 1 1 calc R U . . .
C9 C 0.38165(14) 0.4020(15) 0.2502(4) 0.0499(16) Uani 1 1 d . . . . .
H9A H 0.3811 0.2040 0.2399 0.060 Uiso 1 1 calc R U . . .
H9B H 0.3886 0.4305 0.3093 0.060 Uiso 1 1 calc R U . . .
C10 C 0.40422(16) 0.5272(17) 0.1912(5) 0.065(2) Uani 1 1 d . . . . .
H10A H 0.4052 0.7243 0.2027 0.078 Uiso 1 1 calc R U . . .
H10B H 0.3970 0.5038 0.1321 0.078 Uiso 1 1 calc R U . . .
C11 C 0.43565(16) 0.410(2) 0.1983(6) 0.083(3) Uani 1 1 d . . . . .
H11A H 0.4489 0.5020 0.1581 0.124 Uiso 1 1 calc R U . . .
H11B H 0.4433 0.4366 0.2561 0.124 Uiso 1 1 calc R U . . .
H11C H 0.4351 0.2157 0.1854 0.124 Uiso 1 1 calc R U . . .
C12 C 0.13986(12) 0.4908(12) -0.0313(4) 0.0408(13) Uani 1 1 d . . . . .
H12A H 0.1350 0.3740 -0.0805 0.049 Uiso 1 1 calc R U . . .
H12B H 0.1348 0.6796 -0.0471 0.049 Uiso 1 1 calc R U . . .
C13 C 0.12036(14) 0.4085(17) 0.0412(4) 0.0555(18) Uani 1 1 d . . . . .
H13A H 0.1267 0.5081 0.0929 0.067 Uiso 1 1 calc R U . . .
H13B H 0.1230 0.2122 0.0522 0.067 Uiso 1 1 calc R U . . .
C14 C 0.08734(14) 0.4667(17) 0.0228(5) 0.0579(18) Uani 1 1 d . . . . .
H14A H 0.0848 0.6648 0.0154 0.069 Uiso 1 1 calc R U . . .
H14B H 0.0818 0.3793 -0.0316 0.069 Uiso 1 1 calc R U . . .
C15 C 0.06582(16) 0.373(3) 0.0894(6) 0.087(3) Uani 1 1 d . . . . .
H15A H 0.0712 0.4602 0.1440 0.105 Uiso 1 1 calc R U . . .
H15B H 0.0681 0.1746 0.0968 0.105 Uiso 1 1 calc R U . . .
C16 C 0.03328(17) 0.435(3) 0.0692(7) 0.109(4) Uani 1 1 d . . . . .
H16A H 0.0313 0.6306 0.0570 0.131 Uiso 1 1 calc R U . . .
H16B H 0.0274 0.3344 0.0173 0.131 Uiso 1 1 calc R U . . .
C17 C 0.0121(2) 0.362(5) 0.1387(9) 0.192(10) Uani 1 1 d . . . . .
H17A H -0.0085 0.4071 0.1213 0.289 Uiso 1 1 calc R U . . .
H17B H 0.0135 0.1669 0.1503 0.289 Uiso 1 1 calc R U . . .
H17C H 0.0174 0.4635 0.1901 0.289 Uiso 1 1 calc R U . . .

loop_
_atom_site_aniso_label
_atom_site_aniso_U_11
_atom_site_aniso_U_22
_atom_site_aniso_U_33
_atom_site_aniso_U_23
_atom_site_aniso_U_13
_atom_site_aniso_U_12
O1 0.062(3) 0.0109(17) 0.040(2) -0.0046(15) 0.0045(17) 0.0008(17)
O2 0.042(2) 0.0180(19) 0.057(2) -0.0044(17) 0.0040(17) -0.0025(16)
N1 0.048(3) 0.019(2) 0.027(2) -0.0037(17) 0.0017(18) -0.0058(19)
N2 0.037(2) 0.017(2) 0.054(3) 0.0007(19) 0.005(2) -0.0023(18)
N3 0.041(2) 0.0118(19) 0.0251(19) 0.0006(15) 0.0078(16) -0.0035(16)
C1 0.039(3) 0.014(2) 0.030(2) -0.003(2) 0.008(2) -0.002(2)
C2 0.039(3) 0.008(2) 0.024(2) -0.0009(17) 0.0049(19) 0.0001(19)
C4 0.046(3) 0.009(2) 0.023(2) 0.0008(17) 0.0078(19) 0.001(2)
C5 0.045(3) 0.016(2) 0.026(2) 0.0011(19) 0.007(2) 0.001(2)
C6 0.052(3) 0.033(3) 0.023(2) -0.005(2) 0.001(2) -0.004(3)
C7 0.059(4) 0.041(3) 0.032(3) -0.002(2) 0.000(2) -0.010(3)
C8 0.051(3) 0.038(3) 0.041(3) 0.002(3) 0.003(3) -0.005(3)
C9 0.047(3) 0.054(4) 0.049(3) -0.011(3) 0.001(3) -0.003(3)
C10 0.052(4) 0.066(5) 0.077(5) -0.003(4) 0.010(3) -0.015(4)
C11 0.049(4) 0.100(7) 0.099(6) -0.023(6) 0.016(4) -0.007(5)
C12 0.039(3) 0.029(3) 0.055(3) 0.006(3) 0.002(2) 0.001(2)
C13 0.042(3) 0.077(5) 0.048(3) -0.006(3) 0.004(3) 0.008(3)
C14 0.037(3) 0.072(5) 0.065(4) 0.001(4) 0.007(3) 0.001(3)
C15 0.044(4) 0.137(10) 0.081(6) 0.017(6) 0.009(4) 0.006(5)
C16 0.037(4) 0.186(13) 0.105(7) 0.029(8) 0.012(4) 0.014(6)
C17 0.063(6) 0.38(3) 0.136(11) 0.100(15) 0.034(7) 0.031(11)

loop_
_atom_type_symbol
_atom_type_description
_atom_type_scat_dispersion_real
_atom_type_scat_dispersion_imag
_atom_type_scat_source
C C 0.0181 0.0091 'International Tables Vol C Tables 4.2.6.8 and 6.1.1.4'
H H 0.0000 0.0000 'International Tables Vol C Tables 4.2.6.8 and 6.1.1.4'
N N 0.0311 0.0180 'International Tables Vol C Tables 4.2.6.8 and 6.1.1.4'
O O 0.0492 0.0322 'International Tables Vol C Tables 4.2.6.8 and 6.1.1.4'

loop_
_geom_angle_atom_site_label_1
_geom_angle_atom_site_label_2
_geom_angle_atom_site_label_3
_geom_angle
_geom_angle_site_symmetry_1
_geom_angle_site_symmetry_3
_geom_angle_publ_flag
C1 N1 C6 125.2(4) . . ?
C1 N1 H1A 117.4 . . ?
C6 N1 H1A 117.4 . . ?
C5 N2 C12 122.9(5) . . ?
C5 N2 H2A 118.5 . . ?
C12 N2 H2A 118.5 . . ?
C2 N3 C4 117.1(4) . . ?
O1 C1 N1 125.0(5) . . ?
O1 C1 C2 120.9(5) . . ?
N1 C1 C2 114.1(4) . . ?
N3 C2 C4 122.0(4) . 7 ?
N3 C2 C1 116.2(4) . . ?
C4 C2 C1 121.7(4) 7 . ?
N3 C4 C2 120.9(5) . 7 ?
N3 C4 C5 118.6(4) . . ?
C2 C4 C5 120.2(4) 7 . ?
O2 C5 N2 122.4(5) . . ?
O2 C5 C4 119.4(4) . . ?
N2 C5 C4 118.1(4) . . ?
N1 C6 C7 112.2(4) . . ?
N1 C6 H6A 109.2 . . ?
C7 C6 H6A 109.2 . . ?
N1 C6 H6B 109.2 . . ?
C7 C6 H6B 109.2 . . ?
H6A C6 H6B 107.9 . . ?
C6 C7 C8 115.2(5) . . ?
C6 C7 H7A 108.5 . . ?
C8 C7 H7A 108.5 . . ?
C6 C7 H7B 108.5 . . ?
C8 C7 H7B 108.5 . . ?
H7A C7 H7B 107.5 . . ?
C9 C8 C7 114.1(5) . . ?
C9 C8 H8A 108.7 . . ?
C7 C8 H8A 108.7 . . ?
C9 C8 H8B 108.7 . . ?
C7 C8 H8B 108.7 . . ?
H8A C8 H8B 107.6 . . ?
C8 C9 C10 114.7(6) . . ?
C8 C9 H9A 108.6 . . ?
C10 C9 H9A 108.6 . . ?
C8 C9 H9B 108.6 . . ?
C10 C9 H9B 108.6 . . ?
H9A C9 H9B 107.6 . . ?
C9 C10 C11 114.6(7) . . ?
C9 C10 H10A 108.6 . . ?
C11 C10 H10A 108.6 . . ?
C9 C10 H10B 108.6 . . ?
C11 C10 H10B 108.6 . . ?
H10A C10 H10B 107.6 . . ?
C10 C11 H11A 109.5 . . ?
C10 C11 H11B 109.5 . . ?
H11A C11 H11B 109.5 . . ?
C10 C11 H11C 109.5 . . ?
H11A C11 H11C 109.5 . . ?
H11B C11 H11C 109.5 . . ?
N2 C12 C13 115.4(5) . . ?
N2 C12 H12A 108.4 . . ?
C13 C12 H12A 108.4 . . ?
N2 C12 H12B 108.4 . . ?
C13 C12 H12B 108.4 . . ?
H12A C12 H12B 107.5 . . ?
C12 C13 C14 111.6(6) . . ?
C12 C13 H13A 109.3 . . ?
C14 C13 H13A 109.3 . . ?
C12 C13 H13B 109.3 . . ?
C14 C13 H13B 109.3 . . ?
H13A C13 H13B 108.0 . . ?
C15 C14 C13 115.5(6) . . ?
C15 C14 H14A 108.4 . . ?
C13 C14 H14A 108.4 . . ?
C15 C14 H14B 108.4 . . ?
C13 C14 H14B 108.4 . . ?
H14A C14 H14B 107.5 . . ?
C14 C15 C16 114.0(8) . . ?
C14 C15 H15A 108.7 . . ?
C16 C15 H15A 108.7 . . ?
C14 C15 H15B 108.7 . . ?
C16 C15 H15B 108.7 . . ?
H15A C15 H15B 107.6 . . ?
C17 C16 C15 114.0(9) . . ?
C17 C16 H16A 108.8 . . ?
C15 C16 H16A 108.8 . . ?
C17 C16 H16B 108.8 . . ?
C15 C16 H16B 108.8 . . ?
H16A C16 H16B 107.6 . . ?
C16 C17 H17A 109.5 . . ?
C16 C17 H17B 109.5 . . ?
H17A C17 H17B 109.5 . . ?
C16 C17 H17C 109.5 . . ?
H17A C17 H17C 109.5 . . ?
H17B C17 H17C 109.5 . . ?

loop_
_geom_bond_atom_site_label_1
_geom_bond_atom_site_label_2
_geom_bond_distance
_geom_bond_site_symmetry_2
_geom_bond_publ_flag
O1 C1 1.241(6) . ?
O2 C5 1.231(6) . ?
N1 C1 1.323(7) . ?
N1 C6 1.478(6) . ?
N1 H1A 0.8800 . ?
N2 C5 1.314(7) . ?
N2 C12 1.447(7) . ?
N2 H2A 0.8800 . ?
N3 C2 1.322(6) . ?
N3 C4 1.343(6) . ?
C1 C2 1.514(7) . ?
C2 C4 1.418(6) 7 ?
C4 C2 1.418(6) 7 ?
C4 C5 1.482(7) . ?
C6 C7 1.507(8) . ?
C6 H6A 0.9900 . ?
C6 H6B 0.9900 . ?
C7 C8 1.515(8) . ?
C7 H7A 0.9900 . ?
C7 H7B 0.9900 . ?
C8 C9 1.505(8) . ?
C8 H8A 0.9900 . ?
C8 H8B 0.9900 . ?
C9 C10 1.507(9) . ?
C9 H9A 0.9900 . ?
C9 H9B 0.9900 . ?
C10 C11 1.518(10) . ?
C10 H10A 0.9900 . ?
C10 H10B 0.9900 . ?
C11 H11A 0.9800 . ?
C11 H11B 0.9800 . ?
C11 H11C 0.9800 . ?
C12 C13 1.496(8) . ?
C12 H12A 0.9900 . ?
C12 H12B 0.9900 . ?
C13 C14 1.524(8) . ?
C13 H13A 0.9900 . ?
C13 H13B 0.9900 . ?
C14 C15 1.500(10) . ?
C14 H14A 0.9900 . ?
C14 H14B 0.9900 . ?
C15 C16 1.513(10) . ?
C15 H15A 0.9900 . ?
C15 H15B 0.9900 . ?
C16 C17 1.495(13) . ?
C16 H16A 0.9900 . ?
C16 H16B 0.9900 . ?
C17 H17A 0.9800 . ?
C17 H17B 0.9800 . ?
C17 H17C 0.9800 . ?

loop_
_geom_hbond_atom_site_label_D
_geom_hbond_atom_site_label_H
_geom_hbond_atom_site_label_A
_geom_hbond_distance_DH
_geom_hbond_distance_HA
_geom_hbond_distance_DA
_geom_hbond_angle_DHA
_geom_hbond_site_symmetry_A
N1 H1A O1 0.88 2.19 3.052(5) 167.4 1_545
N2 H2A O2 0.88 2.05 2.731(6) 133.9 1_565
C6 H6A O1 0.99 2.62 3.411(7) 137.0 4_545
C12 H12B O2 0.99 2.48 3.063(7) 117.4 1_565

loop_
_geom_torsion_atom_site_label_1
_geom_torsion_atom_site_label_2
_geom_torsion_atom_site_label_3
_geom_torsion_atom_site_label_4
_geom_torsion
_geom_torsion_site_symmetry_1
_geom_torsion_site_symmetry_2
_geom_torsion_site_symmetry_3
_geom_torsion_site_symmetry_4
_geom_torsion_publ_flag
C6 N1 C1 O1 0.4(9) . . . . ?
C6 N1 C1 C2 -177.0(4) . . . . ?
C4 N3 C2 C4 -0.3(7) . . . 7 ?
C4 N3 C2 C1 -175.4(4) . . . . ?
O1 C1 C2 N3 -71.2(6) . . . . ?
N1 C1 C2 N3 106.4(5) . . . . ?
O1 C1 C2 C4 113.7(6) . . . 7 ?
N1 C1 C2 C4 -68.8(6) . . . 7 ?
C2 N3 C4 C2 0.3(7) . . . 7 ?
C2 N3 C4 C5 175.6(4) . . . . ?
C12 N2 C5 O2 -4.4(8) . . . . ?
C12 N2 C5 C4 173.9(5) . . . . ?
N3 C4 C5 O2 -132.7(5) . . . . ?
C2 C4 C5 O2 42.7(6) 7 . . . ?
N3 C4 C5 N2 48.9(6) . . . . ?
C2 C4 C5 N2 -135.7(5) 7 . . . ?
C1 N1 C6 C7 -118.2(6) . . . . ?
N1 C6 C7 C8 67.2(7) . . . . ?
C6 C7 C8 C9 -174.4(5) . . . . ?
C7 C8 C9 C10 178.1(6) . . . . ?
C8 C9 C10 C11 -178.2(6) . . . . ?
C5 N2 C12 C13 79.6(7) . . . . ?
N2 C12 C13 C14 172.4(6) . . . . ?
C12 C13 C14 C15 175.8(8) . . . . ?
C13 C14 C15 C16 179.9(9) . . . . ?
C14 C15 C16 C17 -175.2(13) . . . . ?
